data_4515391
loop_
_publ_author_name
'Usuki, Tsukasa'
'Shimada, Masaki'
'Yamanoi, Yoshinori'
'Ohto, Tatsuhiko'
'Tada, Hirokazu'
'Kasai, Hidetaka'
'Nishibori, Eiji'
'Nishihara, Hiroshi'

_publ_section_title
;
 Aggregation-Induced Emission Enhancement from Disilane-Bridged
 Donor-Acceptor-Donor Luminogens Based on the Triarylamine Functionality.
;
_journal_issue 15
_journal_name_full 'ACS applied materials &amp; interfaces'
_journal_page_first 12164
_journal_page_last 12172
_journal_paper_doi 10.1021/acsami.7b14802
_journal_volume 10
_journal_year 2018
_chemical_formula_moiety 'C56 H62 N4 O4 S Si4'
_chemical_formula_sum 'C56 H62 N4 O4 S Si4'
_chemical_formula_weight 975.51
_space_group_crystal_system monoclinic
_space_group_IT_number 7
_space_group_name_Hall 'P -2ya'
_space_group_name_H-M_alt 'P 1 a 1'
_atom_sites_solution_hydrogens geom
_audit_creation_method SHELXL-2016/6
_cell_angle_alpha 90.000(7)
_cell_angle_beta 97.511(8)
_cell_angle_gamma 90.000(8)
_cell_formula_units_Z 2
_cell_length_a 13.859(4)
_cell_length_b 7.4399(19)
_cell_length_c 25.933(7)
_cell_measurement_reflns_used 9464
_cell_measurement_temperature 100(2)
_cell_measurement_theta_max 32.3
_cell_measurement_theta_min 0.9
_cell_volume 2651.0(12)
_computing_cell_refinement
;
CrystalClear-SM Expert 2.0 r16 (Rigaku, 2014)
;
_computing_data_collection
;
CrystalClear-SM Expert 2.0 r16 (Rigaku, 2014)
;
_computing_data_reduction
;
CrystalClear-SM Expert 2.0 r16 (Rigaku, 2014)
;
_computing_structure_refinement 'SHELXL-2016/6 (Sheldrick, 2016)'
_diffrn_ambient_temperature 100(2)
_diffrn_detector MARCCD
_diffrn_detector_area_resol_mean 12.7877
_diffrn_measured_fraction_theta_full 0.982
_diffrn_measured_fraction_theta_max 0.949
_diffrn_measurement_device
;
Single w/2-arc goniometer head
;
_diffrn_measurement_device_type
;
Rigaku MARCCD conversion
;
_diffrn_measurement_method 'profile data from \f-scans'
_diffrn_measurement_specimen_support Loop
_diffrn_radiation_monochromator Other
_diffrn_radiation_wavelength 0.800
_diffrn_reflns_av_R_equivalents 0.0815
_diffrn_reflns_av_unetI/netI 0.1219
_diffrn_reflns_Laue_measured_fraction_full 0.982
_diffrn_reflns_Laue_measured_fraction_max 0.949
_diffrn_reflns_limit_h_max 16
_diffrn_reflns_limit_h_min -16
_diffrn_reflns_limit_k_max 9
_diffrn_reflns_limit_k_min -8
_diffrn_reflns_limit_l_max 32
_diffrn_reflns_limit_l_min -32
_diffrn_reflns_number 15324
_diffrn_reflns_point_group_measured_fraction_full 0.872
_diffrn_reflns_point_group_measured_fraction_max 0.830
_diffrn_reflns_theta_full 28.685
_diffrn_reflns_theta_max 29.980
_diffrn_reflns_theta_min 0.891
_diffrn_source Synchrotron
_exptl_absorpt_coefficient_mu 0.268
_exptl_absorpt_correction_T_max 0.911
_exptl_absorpt_correction_T_min 0.911
_exptl_absorpt_correction_type multi-scan
_exptl_crystal_colour Colorless
_exptl_crystal_density_diffrn 1.192
_exptl_crystal_description Unknown
_exptl_crystal_F_000 988
_exptl_crystal_size_max 0.050
_exptl_crystal_size_mid 0.050
_exptl_crystal_size_min 0.050
_refine_diff_density_max 2.230
_refine_diff_density_min -0.820
_refine_diff_density_rms 0.143
_refine_ls_abs_structure_details
;
 Flack x determined using 999 quotients [(I+)-(I-)]/[(I+)+(I-)]
 (Parsons, Flack and Wagner, Acta Cryst. B69 (2013) 249-259).
;
_refine_ls_abs_structure_Flack 0.14(11)
_refine_ls_extinction_method none
_refine_ls_goodness_of_fit_ref 1.896
_refine_ls_hydrogen_treatment constr
_refine_ls_matrix_type full
_refine_ls_number_parameters 604
_refine_ls_number_reflns 9018
_refine_ls_number_restraints 12
_refine_ls_restrained_S_all 1.897
_refine_ls_R_factor_all 0.2146
_refine_ls_R_factor_gt 0.1783
_refine_ls_shift/su_max 0.000
_refine_ls_shift/su_mean 0.000
_refine_ls_structure_factor_coef Fsqd
_refine_ls_weighting_details 'w=1/[\s^2^(Fo^2^)+(0.1000P)^2^] where P=(Fo^2^+2Fc^2^)/3'
_refine_ls_weighting_scheme calc
_refine_ls_wR_factor_gt 0.4009
_refine_ls_wR_factor_ref 0.4407
_reflns_Friedel_coverage 0.749
_reflns_Friedel_fraction_full 0.761
_reflns_Friedel_fraction_max 0.711
_reflns_number_gt 5524
_reflns_number_total 9018
_reflns_threshold_expression 'I > 2\s(I)'
_cod_data_source_file am7b14802_si_001.cif
_cod_data_source_block shelx
_cod_depositor_comments
;
The following automatic conversions were performed:

data item '_exptl_absorpt_correction_type' value 'Multi-scan' was
changed to 'multi-scan' in accordance with the
/home/data/users/saulius/crontab/automatic-downloads/current/ACS/lib/dictionaries/cif_core.dic
dictionary named 'cif_core.dic' version 2.4.2 last updated on
2011-04-26.

Automatic conversion script
Id: cif_fix_values 6909 2019-04-08 15:41:33Z antanas 
;
_cod_original_sg_symbol_H-M Pa
_cod_database_code 4515391
_shelx_shelxl_version_number 2016/6
_shelx_space_group_comment
;
The symmetry employed for this shelxl refinement is uniquely defined
by the following loop, which should always be used as a source of
symmetry information in preference to the above space-group names.
They are only intended as comments.
;
_shelx_estimated_absorpt_t_min 0.912
_shelx_estimated_absorpt_t_max 0.912

loop_
_space_group_symop_operation_xyz
'x, y, z'
'x+1/2, -y, z'

loop_
_atom_site_label
_atom_site_type_symbol
_atom_site_fract_x
_atom_site_fract_y
_atom_site_fract_z
_atom_site_U_iso_or_equiv
_atom_site_adp_type
_atom_site_occupancy
_atom_site_site_symmetry_order
_atom_site_calc_flag
_atom_site_refinement_flags_posn
_atom_site_refinement_flags_adp
S1 S 0.6793(3) 0.6765(10) 0.8888(2) 0.0947(16) Uani 1 1 d . .
Si1 Si 0.9728(4) 0.5324(8) 1.0026(2) 0.0778(14) Uani 1 1 d . .
Si2 Si 0.8615(3) 1.2119(10) 0.7696(2) 0.0827(17) Uani 1 1 d . .
Si3 Si 0.8833(4) 0.8858(9) 0.7629(2) 0.0854(16) Uani 1 1 d . .
Si4 Si 0.9350(3) 0.2381(6) 1.00023(17) 0.0534(9) Uani 1 1 d . .
C4 C 1.0039(12) 0.765(3) 0.8567(6) 0.071(5) Uani 1 1 d . .
H4 H 1.057497 0.794737 0.838916 0.085 Uiso 1 1 calc R U
C5 C 0.8654(11) 1.280(3) 0.7030(7) 0.076(5) Uani 1 1 d . .
O6 O 0.5670(10) -0.577(2) 1.2224(7) 0.092(4) Uani 1 1 d . .
C7 C 0.8643(13) 0.271(4) 1.2627(9) 0.083(6) Uani 1 1 d . .
H7 H 0.831352 0.344292 1.235880 0.099 Uiso 1 1 calc R U
C8 C 0.7810(13) 0.771(3) 0.7221(7) 0.083(6) Uani 1 1 d . .
H8A H 0.721406 0.783070 0.738292 0.124 Uiso 1 1 calc R U
H8B H 0.771386 0.825033 0.687360 0.124 Uiso 1 1 calc R U
H8C H 0.796592 0.642748 0.719036 0.124 Uiso 1 1 calc R U
C9 C 0.7480(11) 1.265(3) 0.7944(6) 0.068(4) Uani 1 1 d . .
H9A H 0.751631 1.223485 0.830515 0.102 Uiso 1 1 calc R U
H9B H 0.737285 1.394734 0.792953 0.102 Uiso 1 1 calc R U
H9C H 0.694048 1.203760 0.773151 0.102 Uiso 1 1 calc R U
O10 O 1.1472(11) 2.076(2) 0.5409(7) 0.100(5) Uani 1 1 d . .
N11 N 0.8249(13) 0.005(3) 1.2101(7) 0.087(5) Uani 1 1 d . .
C12 C 0.9492(12) 0.640(2) 0.9370(7) 0.068(4) Uani 1 1 d . .
C13 C 1.0201(10) 0.711(3) 0.9091(7) 0.084(7) Uani 1 1 d . .
H13 H 1.084188 0.723554 0.926880 0.101 Uiso 1 1 calc R U
O14 O 1.0026(13) 0.326(3) 1.3930(7) 0.110(6) Uani 1 1 d . .
C15 C 0.7879(13) 1.267(3) 0.6631(7) 0.076(5) Uani 1 1 d . .
H15 H 0.731516 1.202448 0.669190 0.091 Uiso 1 1 calc R U
O16 O 0.7010(13) 1.177(3) 0.3729(7) 0.109(5) Uani 1 1 d . .
C17 C 0.8740(15) 1.439(3) 0.6023(9) 0.085(6) Uani 1 1 d . .
C18 C 0.7903(17) 1.350(3) 0.6126(10) 0.092(6) Uani 1 1 d . .
H18 H 0.735192 1.342886 0.586748 0.110 Uiso 1 1 calc R U
C19 C 0.7782(14) 0.048(2) 1.1171(8) 0.072(4) Uani 1 1 d . .
H19 H 0.716705 -0.006625 1.118730 0.087 Uiso 1 1 calc R U
N20 N 0.8788(13) 1.521(3) 0.5538(7) 0.085(5) Uani 1 1 d . .
C21 C 0.6951(12) -0.439(3) 1.1823(8) 0.079(5) Uani 1 1 d . .
H21 H 0.694596 -0.535792 1.158227 0.095 Uiso 1 1 calc R U
C22 C 1.0073(14) 1.660(3) 0.5123(9) 0.079(5) Uani 1 1 d . .
H22 H 1.004855 1.564453 0.487781 0.094 Uiso 1 1 calc R U
C23 C 0.9679(14) 1.271(3) 0.8145(7) 0.076(5) Uani 1 1 d . .
H23A H 0.959552 1.229253 0.849488 0.114 Uiso 1 1 calc R U
H23B H 1.025594 1.214331 0.803451 0.114 Uiso 1 1 calc R U
H23C H 0.976188 1.402014 0.814957 0.114 Uiso 1 1 calc R U
C24 C 0.6353(13) -0.288(3) 1.2564(7) 0.076(5) Uani 1 1 d . .
H24 H 0.593349 -0.284718 1.282633 0.091 Uiso 1 1 calc R U
C25 C 1.0779(14) 1.942(3) 0.5459(9) 0.082(6) Uani 1 1 d . .
N26 N 0.7689(11) 0.620(3) 0.9335(9) 0.096(6) Uani 1 1 d . .
C27 C 0.8387(14) 1.244(4) 0.4993(9) 0.098(7) Uani 1 1 d . .
H27 H 0.871862 1.173121 0.526440 0.117 Uiso 1 1 calc R U
C28 C 0.7487(14) 1.273(3) 0.4166(8) 0.085(6) Uani 1 1 d D .
C29 C 0.9632(15) 0.183(3) 1.1097(9) 0.083(5) Uani 1 1 d . .
H29 H 1.026600 0.228178 1.107463 0.100 Uiso 1 1 calc R U
C30 C 0.9374(14) 0.129(3) 1.1573(9) 0.083(6) Uani 1 1 d . .
H30 H 0.984915 0.134445 1.187143 0.100 Uiso 1 1 calc R U
C31 C 0.8986(17) 0.651(3) 1.0480(9) 0.088(6) Uani 1 1 d . .
H31A H 0.829227 0.638667 1.035128 0.132 Uiso 1 1 calc R U
H31B H 0.911928 0.598453 1.082799 0.132 Uiso 1 1 calc R U
H31C H 0.915931 0.779200 1.049691 0.132 Uiso 1 1 calc R U
C32 C 0.9514(16) 1.376(3) 0.6889(9) 0.086(6) Uani 1 1 d . .
H32 H 1.007036 1.387411 0.714304 0.103 Uiso 1 1 calc R U
C33 C 1.1507(17) 2.223(3) 0.5746(8) 0.088(6) Uani 1 1 d . .
H33A H 1.201826 2.305874 0.566937 0.132 Uiso 1 1 calc R U
H33B H 1.087763 2.284797 0.569893 0.132 Uiso 1 1 calc R U
H33C H 1.164911 2.180765 0.610590 0.132 Uiso 1 1 calc R U
C34 C 0.8008(14) 0.105(3) 1.0708(9) 0.082(5) Uani 1 1 d . .
H34 H 0.752856 0.101620 1.041132 0.098 Uiso 1 1 calc R U
C35 C 0.9525(17) 0.236(3) 1.3479(8) 0.087(6) Uani 1 1 d . .
C36 C 0.9083(11) 0.775(3) 0.8305(6) 0.072(5) Uani 1 1 d . .
C37 C 0.7640(13) -0.283(3) 1.1793(9) 0.087(6) Uani 1 1 d . .
H37 H 0.808574 -0.280125 1.154433 0.105 Uiso 1 1 calc R U
C38 C 1.0536(19) 0.200(4) 1.4310(10) 0.107(8) Uani 1 1 d . .
H38A H 1.086349 0.266939 1.460726 0.160 Uiso 1 1 calc R U
H38B H 1.006457 0.116287 1.442963 0.160 Uiso 1 1 calc R U
H38C H 1.101962 0.131541 1.414585 0.160 Uiso 1 1 calc R U
C39 C 0.8321(15) 1.440(3) 0.5065(8) 0.085(5) Uani 1 1 d . .
C40 C 0.5635(16) -0.719(4) 1.1899(9) 0.098(7) Uani 1 1 d . .
H40A H 0.512077 -0.801883 1.197487 0.147 Uiso 1 1 calc R U
H40B H 0.549720 -0.677625 1.153861 0.147 Uiso 1 1 calc R U
H40C H 0.626288 -0.781937 1.194803 0.147 Uiso 1 1 calc R U
C41 C 1.0090(18) 1.947(4) 0.5808(9) 0.097(7) Uani 1 1 d . .
H41 H 1.006254 2.046644 0.603540 0.117 Uiso 1 1 calc R U
C42 C 0.6961(18) -0.157(3) 1.2519(10) 0.091(7) Uani 1 1 d . .
H42 H 0.698088 -0.060037 1.275987 0.110 Uiso 1 1 calc R U
C43 C 0.7591(12) -0.150(3) 1.2133(8) 0.083(6) Uani 1 1 d . .
C44 C 0.9145(15) -0.020(4) 1.2961(8) 0.093(7) Uani 1 1 d . .
H44 H 0.915121 -0.146570 1.290428 0.111 Uiso 1 1 calc R U
C45 C 0.8358(18) 0.154(3) 0.9471(10) 0.090(6) Uani 1 1 d . .
H45A H 0.775504 0.221045 0.949027 0.136 Uiso 1 1 calc R U
H45B H 0.856960 0.171966 0.912916 0.136 Uiso 1 1 calc R U
H45C H 0.824177 0.025626 0.952386 0.136 Uiso 1 1 calc R U
C46 C 0.8674(12) 0.093(4) 1.2578(8) 0.089(7) Uani 1 1 d . .
C47 C 0.8517(11) 0.662(2) 0.9109(8) 0.069(5) Uani 1 1 d . .
C48 C 0.9118(13) 0.348(4) 1.3090(10) 0.105(8) Uani 1 1 d . .
H48 H 0.915534 0.474787 1.313127 0.126 Uiso 1 1 calc R U
C49 C 0.6486(17) 1.288(4) 0.3367(10) 0.105(8) Uani 1 1 d . .
H49A H 0.617415 1.215157 0.307681 0.157 Uiso 1 1 calc R U
H49B H 0.598579 1.351400 0.353065 0.157 Uiso 1 1 calc R U
H49C H 0.692496 1.375197 0.323772 0.157 Uiso 1 1 calc R U
C50 C 1.0747(15) 1.798(4) 0.5110(10) 0.100(7) Uani 1 1 d . .
H50 H 1.119011 1.795032 0.486051 0.120 Uiso 1 1 calc R U
C51 C 0.9448(19) 1.805(4) 0.5814(11) 0.100(7) Uani 1 1 d . .
H51 H 0.899030 1.808836 0.605595 0.120 Uiso 1 1 calc R U
C52 C 0.8435(13) 0.067(3) 1.1629(7) 0.080(5) Uani 1 1 d . .
C53 C 0.8961(14) 0.170(3) 1.0660(8) 0.079(5) Uani 1 1 d . .
C54 C 0.788(2) 1.527(4) 0.4669(12) 0.105(7) Uani 1 1 d . .
H54 H 0.788063 1.654701 0.468940 0.126 Uiso 1 1 calc R U
C55 C 0.9541(16) 1.450(3) 0.6407(9) 0.085(5) Uani 1 1 d . .
H55 H 1.011377 1.509612 0.633302 0.102 Uiso 1 1 calc R U
C56 C 0.9997(16) 0.865(3) 0.7329(9) 0.094(6) Uani 1 1 d . .
H56A H 1.052415 0.926179 0.754894 0.141 Uiso 1 1 calc R U
H56B H 1.016155 0.737364 0.729893 0.141 Uiso 1 1 calc R U
H56C H 0.990949 0.919649 0.698216 0.141 Uiso 1 1 calc R U
C57 C 0.6327(16) -0.442(3) 1.2198(9) 0.090(6) Uani 1 1 d . .
C58 C 0.7388(16) 1.448(4) 0.4209(9) 0.099(7) Uani 1 1 d . .
H58 H 0.701175 1.517590 0.394886 0.119 Uiso 1 1 calc R U
C59 C 0.9609(17) 0.051(4) 1.3428(9) 0.094(6) Uani 1 1 d . .
H59 H 0.995605 -0.021550 1.369112 0.113 Uiso 1 1 calc R U
C60 C 0.7993(17) 1.164(4) 0.4553(9) 0.100(7) Uani 1 1 d D .
H60 H 0.805272 1.037940 0.450399 0.120 Uiso 1 1 calc R U
C61 C 1.0458(19) 0.103(4) 0.9933(10) 0.110(8) Uani 1 1 d . .
H61A H 1.099064 0.140492 1.019701 0.165 Uiso 1 1 calc R U
H61B H 1.031821 -0.024926 0.998070 0.165 Uiso 1 1 calc R U
H61C H 1.064604 0.121413 0.958601 0.165 Uiso 1 1 calc R U
C62 C 1.1053(16) 0.556(4) 1.0267(10) 0.101(7) Uani 1 1 d . .
H62A H 1.119218 0.499880 1.061083 0.151 Uiso 1 1 calc R U
H62B H 1.143443 0.495688 1.002427 0.151 Uiso 1 1 calc R U
H62C H 1.122621 0.683235 1.029105 0.151 Uiso 1 1 calc R U
N66 N 0.7333(8) 0.756(2) 0.8415(5) 0.061(3) Uani 1 1 d . .
C67 C 0.8334(9) 0.738(2) 0.8599(6) 0.059(4) Uani 1 1 d . .
C68 C 0.9433(15) 1.662(3) 0.5498(8) 0.084(6) Uani 1 1 d . .

loop_
_atom_site_aniso_label
_atom_site_aniso_U_11
_atom_site_aniso_U_22
_atom_site_aniso_U_33
_atom_site_aniso_U_23
_atom_site_aniso_U_13
_atom_site_aniso_U_12
S1 0.049(2) 0.133(5) 0.101(3) 0.013(3) 0.007(2) 0.006(3)
Si1 0.058(2) 0.074(3) 0.101(4) 0.005(3) 0.009(2) -0.001(2)
Si2 0.042(2) 0.134(5) 0.070(3) 0.005(3) 0.001(2) -0.004(3)
Si3 0.060(3) 0.094(4) 0.101(4) -0.004(3) 0.006(3) -0.005(3)
Si4 0.0438(19) 0.062(2) 0.0521(19) 0.0004(17) -0.0035(15) 0.0002(17)
C4 0.039(8) 0.114(15) 0.061(9) 0.001(8) 0.007(7) -0.006(8)
C5 0.036(8) 0.118(16) 0.074(10) 0.010(10) 0.005(7) 0.003(8)
O6 0.062(8) 0.094(10) 0.120(11) 0.015(9) 0.014(7) -0.002(7)
C7 0.043(9) 0.111(18) 0.092(13) 0.008(12) 0.003(8) 0.004(9)
C8 0.050(9) 0.131(18) 0.062(10) 0.003(10) -0.011(8) 0.004(9)
C9 0.048(8) 0.103(14) 0.051(8) -0.009(8) 0.000(6) 0.007(8)
O10 0.074(9) 0.112(12) 0.113(11) 0.001(10) 0.010(8) -0.027(8)
N11 0.072(10) 0.104(13) 0.085(10) -0.003(10) 0.010(8) -0.027(9)
C12 0.055(9) 0.059(10) 0.090(11) 0.002(8) 0.017(8) -0.003(7)
C13 0.016(6) 0.17(2) 0.064(9) -0.001(10) -0.006(6) -0.007(8)
O14 0.082(10) 0.147(17) 0.103(11) 0.008(11) 0.019(8) -0.030(10)
C15 0.050(9) 0.104(15) 0.075(10) 0.000(9) 0.015(8) 0.007(9)
O16 0.083(10) 0.134(14) 0.108(12) -0.005(11) 0.004(8) -0.016(10)
C17 0.063(11) 0.079(13) 0.112(16) 0.005(11) 0.006(10) 0.009(9)
C18 0.088(14) 0.054(11) 0.132(17) -0.012(11) 0.013(12) -0.007(9)
C19 0.063(10) 0.061(11) 0.091(12) 0.005(9) 0.006(8) 0.007(8)
N20 0.080(11) 0.088(12) 0.084(10) 0.016(9) 0.001(8) -0.019(8)
C21 0.045(8) 0.100(15) 0.094(13) 0.004(11) 0.012(8) -0.005(8)
C22 0.060(10) 0.080(13) 0.097(12) 0.004(10) 0.008(9) -0.003(9)
C23 0.063(10) 0.102(14) 0.063(9) 0.014(9) 0.003(8) 0.012(9)
C24 0.051(9) 0.112(16) 0.063(9) 0.000(10) -0.001(7) -0.006(9)
C25 0.058(10) 0.071(12) 0.110(15) 0.033(11) -0.005(9) 0.007(8)
N26 0.045(8) 0.090(12) 0.152(16) -0.013(12) 0.016(9) -0.004(8)
C27 0.042(9) 0.17(2) 0.081(12) -0.001(14) 0.007(8) 0.007(11)
C28 0.055(10) 0.107(17) 0.092(14) -0.020(12) 0.011(9) -0.007(10)
C29 0.055(10) 0.093(14) 0.100(14) 0.006(11) 0.006(9) -0.006(9)
C30 0.059(10) 0.090(14) 0.101(13) 0.023(11) 0.011(9) -0.010(9)
C31 0.083(13) 0.084(15) 0.098(14) 0.008(11) 0.012(10) 0.011(11)
C32 0.077(13) 0.072(13) 0.110(15) 0.004(11) 0.014(11) -0.011(10)
C33 0.078(13) 0.109(17) 0.073(11) -0.008(11) -0.003(9) -0.029(12)
C34 0.061(10) 0.086(13) 0.098(14) -0.008(11) 0.004(9) -0.006(9)
C35 0.081(14) 0.109(18) 0.071(12) 0.001(11) 0.011(10) -0.011(12)
C36 0.035(7) 0.123(16) 0.056(8) 0.006(8) -0.009(6) -0.004(8)
C37 0.043(9) 0.109(16) 0.106(15) -0.009(13) -0.007(9) -0.008(9)
C38 0.086(16) 0.12(2) 0.109(17) -0.015(16) 0.000(13) 0.012(14)
C39 0.061(10) 0.111(16) 0.082(12) 0.014(12) 0.006(9) 0.011(10)
C40 0.066(13) 0.14(2) 0.083(13) 0.006(14) -0.011(10) -0.027(12)
C41 0.094(16) 0.111(19) 0.087(13) -0.015(12) 0.014(11) -0.015(13)
C42 0.100(16) 0.071(13) 0.113(16) -0.007(11) 0.051(13) -0.011(11)
C43 0.038(8) 0.115(17) 0.094(12) 0.022(12) 0.004(7) 0.000(9)
C44 0.059(10) 0.13(2) 0.083(12) 0.009(12) -0.005(9) -0.016(11)
C45 0.095(15) 0.059(11) 0.119(16) 0.004(11) 0.023(12) 0.001(10)
C46 0.038(8) 0.14(2) 0.094(14) 0.006(13) 0.025(8) -0.018(10)
C47 0.035(7) 0.068(10) 0.107(13) 0.021(9) 0.014(7) -0.008(6)
C48 0.036(8) 0.16(2) 0.125(18) -0.015(18) 0.025(10) -0.006(11)
C49 0.060(12) 0.13(2) 0.113(18) 0.001(16) -0.012(12) -0.008(12)
C50 0.055(11) 0.14(2) 0.107(16) -0.007(16) 0.018(10) 0.019(12)
C51 0.086(15) 0.097(17) 0.123(18) -0.009(15) 0.034(13) -0.013(12)
C52 0.047(8) 0.110(16) 0.081(11) -0.004(11) 0.005(7) -0.009(9)
C53 0.067(11) 0.072(12) 0.102(14) 0.008(10) 0.025(10) -0.005(9)
C54 0.095(17) 0.078(15) 0.14(2) -0.006(15) 0.014(15) -0.005(12)
C55 0.079(13) 0.079(13) 0.100(14) -0.005(11) 0.019(11) -0.004(10)
C56 0.070(12) 0.108(18) 0.102(14) 0.022(13) 0.000(10) -0.013(11)
C57 0.069(12) 0.107(17) 0.093(13) 0.016(12) 0.009(10) -0.013(11)
C58 0.063(12) 0.14(2) 0.089(14) -0.007(15) 0.002(10) -0.003(13)
C59 0.076(13) 0.104(18) 0.101(14) 0.010(13) 0.007(11) -0.017(12)
C60 0.079(15) 0.12(2) 0.100(15) 0.000(14) -0.003(12) -0.007(13)
C61 0.092(16) 0.13(2) 0.118(18) -0.022(16) 0.037(13) -0.028(15)
C62 0.074(13) 0.12(2) 0.110(16) 0.000(14) 0.024(11) 0.010(12)
N66 0.022(5) 0.090(10) 0.068(7) 0.004(6) -0.005(5) -0.003(5)
C67 0.015(5) 0.096(12) 0.064(8) 0.012(7) -0.001(5) -0.005(5)
C68 0.065(11) 0.099(16) 0.089(12) -0.022(11) 0.006(9) -0.020(10)

loop_
_atom_type_symbol
_atom_type_description
_atom_type_scat_dispersion_real
_atom_type_scat_dispersion_imag
_atom_type_scat_source
C C 0.0043 -0.0021 'International Tables Vol C Tables 4.2.6.8 and 6.1.1.4'
N N 0.0083 -0.0043 'International Tables Vol C Tables 4.2.6.8 and 6.1.1.4'
Si Si 0.1011 -0.0899 'International Tables Vol C Tables 4.2.6.8 and 6.1.1.4'
S S 0.1506 -0.1570 'International Tables Vol C Tables 4.2.6.8 and 6.1.1.4'
O O 0.0142 -0.0079 'International Tables Vol C Tables 4.2.6.8 and 6.1.1.4'
H H 0.0000 0.0000 'International Tables Vol C Tables 4.2.6.8 and 6.1.1.4'

loop_
_geom_angle_atom_site_label_1
_geom_angle_atom_site_label_2
_geom_angle_atom_site_label_3
_geom_angle
N66 S1 N26 104.1(8)
C62 Si1 C12 108.2(10)
C62 Si1 C31 110.0(11)
C12 Si1 C31 108.8(9)
C62 Si1 Si4 108.3(9)
C12 Si1 Si4 112.3(6)
C31 Si1 Si4 109.3(8)
C5 Si2 C23 115.0(9)
C5 Si2 C9 114.4(8)
C23 Si2 C9 112.9(9)
C5 Si2 Si3 101.0(8)
C23 Si2 Si3 100.9(8)
C9 Si2 Si3 111.0(7)
C8 Si3 C56 110.8(10)
C8 Si3 C36 110.7(9)
C56 Si3 C36 106.1(9)
C8 Si3 Si2 113.8(8)
C56 Si3 Si2 103.4(9)
C36 Si3 Si2 111.5(7)
C61 Si4 C45 106.1(11)
C61 Si4 C53 105.9(11)
C45 Si4 C53 107.0(10)
C61 Si4 Si1 109.7(9)
C45 Si4 Si1 118.7(7)
C53 Si4 Si1 108.8(7)
C13 C4 C36 120.1(15)
C15 C5 C32 114.8(18)
C15 C5 Si2 125.0(14)
C32 C5 Si2 119.9(15)
C40 O6 C57 121.0(19)
C46 C7 C48 118(2)
C33 O10 C25 117.8(19)
C52 N11 C46 120.6(17)
C52 N11 C43 120.2(17)
C46 N11 C43 119.1(17)
C13 C12 C47 113.2(16)
C13 C12 Si1 125.5(13)
C47 C12 Si1 121.3(13)
C12 C13 C4 125.0(14)
C35 O14 C38 113(2)
C5 C15 C18 122.3(19)
C49 O16 C28 113(2)
C55 C17 C18 120(2)
C55 C17 N20 119(2)
C18 C17 N20 121(2)
C17 C18 C15 120(2)
C34 C19 C52 121.5(19)
C68 N20 C17 119.9(18)
C68 N20 C39 118.4(17)
C17 N20 C39 120.6(18)
C57 C21 C37 120(2)
C50 C22 C68 120(2)
C42 C24 C57 118.8(19)
C50 C25 C41 118(2)
C50 C25 O10 117(2)
C41 C25 O10 125(2)
C47 N26 S1 103.6(16)
C60 C27 C39 122(2)
C58 C28 C60 124(2)
C58 C28 O16 121(2)
C60 C28 O16 114(2)
C53 C29 C30 119.3(19)
C29 C30 C52 122.4(19)
C55 C32 C5 123(2)
C19 C34 C53 121(2)
C48 C35 C59 124(2)
C48 C35 O14 115(2)
C59 C35 O14 120(2)
C67 C36 C4 116.5(14)
C67 C36 Si3 121.6(11)
C4 C36 Si3 120.4(13)
C43 C37 C21 117(2)
C54 C39 N20 125(2)
C54 C39 C27 115(2)
N20 C39 C27 119.7(19)
C51 C41 C25 119(2)
C24 C42 C43 124(2)
C37 C43 C42 122(2)
C37 C43 N11 117.2(19)
C42 C43 N11 121(2)
C46 C44 C59 120(3)
C7 C46 C44 123(2)
C7 C46 N11 121(2)
C44 C46 N11 116(2)
N26 C47 C67 115.0(15)
N26 C47 C12 123.4(18)
C67 C47 C12 121.5(14)
C35 C48 C7 119(3)
C22 C50 C25 121(2)
C68 C51 C41 124(2)
N11 C52 C19 123.3(17)
N11 C52 C30 119.3(17)
C19 C52 C30 116.7(18)
C29 C53 C34 118.9(19)
C29 C53 Si4 118.5(15)
C34 C53 Si4 122.6(17)
C39 C54 C58 125(3)
C32 C55 C17 121(2)
O6 C57 C21 122(2)
O6 C57 C24 119.8(19)
C21 C57 C24 118(2)
C28 C58 C54 116(2)
C35 C59 C44 115(2)
C27 C60 C28 117(3)
C67 N66 S1 103.8(10)
C36 C67 N66 124.3(14)
C36 C67 C47 122.0(12)
N66 C67 C47 113.5(12)
C51 C68 N20 121(2)
C51 C68 C22 118(2)
N20 C68 C22 121(2)

loop_
_geom_bond_atom_site_label_1
_geom_bond_atom_site_label_2
_geom_bond_distance
S1 N66 1.630(14)
S1 N26 1.64(2)
Si1 C62 1.87(2)
Si1 C12 1.87(2)
Si1 C31 1.88(2)
Si1 Si4 2.250(7)
Si2 C5 1.808(19)
Si2 C23 1.81(2)
Si2 C9 1.818(16)
Si2 Si3 2.454(10)
Si3 C8 1.86(2)
Si3 C56 1.89(2)
Si3 C36 1.929(18)
Si4 C61 1.86(3)
Si4 C45 1.92(2)
Si4 C53 1.92(2)
C4 C13 1.41(2)
C4 C36 1.41(2)
C5 C15 1.39(3)
C5 C32 1.47(3)
O6 C40 1.35(3)
O6 C57 1.36(3)
C7 C46 1.34(3)
C7 C48 1.41(3)
O10 C33 1.40(3)
O10 C25 1.41(2)
N11 C52 1.37(3)
N11 C46 1.45(3)
N11 C43 1.48(3)
C12 C13 1.40(2)
C12 C47 1.44(2)
O14 C35 1.44(3)
O14 C38 1.47(3)
C15 C18 1.45(3)
O16 C49 1.38(3)
O16 C28 1.43(3)
C17 C55 1.39(3)
C17 C18 1.39(3)
C17 N20 1.41(3)
C19 C34 1.35(3)
C19 C52 1.40(3)
N20 C68 1.39(3)
N20 C39 1.44(3)
C21 C57 1.38(3)
C21 C37 1.51(3)
C22 C50 1.39(3)
C22 C68 1.40(3)
C24 C42 1.30(3)
C24 C57 1.49(3)
C25 C50 1.40(4)
C25 C41 1.40(3)
N26 C47 1.39(2)
C27 C60 1.34(3)
C27 C39 1.47(4)
C28 C58 1.31(4)
C28 C60 1.41(2)
C29 C53 1.37(3)
C29 C30 1.39(3)
C30 C52 1.41(3)
C32 C55 1.37(3)
C34 C53 1.43(3)
C35 C48 1.37(3)
C35 C59 1.39(4)
C36 C67 1.39(2)
C37 C43 1.34(3)
C39 C54 1.30(3)
C41 C51 1.38(3)
C42 C43 1.41(3)
C44 C46 1.40(3)
C44 C59 1.40(3)
C47 C67 1.43(2)
C51 C68 1.34(3)
C54 C58 1.42(3)
N66 C67 1.413(16)

loop_
_geom_torsion_atom_site_label_1
_geom_torsion_atom_site_label_2
_geom_torsion_atom_site_label_3
_geom_torsion_atom_site_label_4
_geom_torsion
C23 Si2 C5 C15 -172.4(19)
C9 Si2 C5 C15 -39(2)
Si3 Si2 C5 C15 80(2)
C23 Si2 C5 C32 0(2)
C9 Si2 C5 C32 133.2(17)
Si3 Si2 C5 C32 -107.5(17)
C62 Si1 C12 C13 5(2)
C31 Si1 C12 C13 124.6(19)
Si4 Si1 C12 C13 -114.3(17)
C62 Si1 C12 C47 -172.7(16)
C31 Si1 C12 C47 -53.3(17)
Si4 Si1 C12 C47 67.8(15)
C47 C12 C13 C4 -13(3)
Si1 C12 C13 C4 169.2(18)
C36 C4 C13 C12 10(4)
C32 C5 C15 C18 -3(3)
Si2 C5 C15 C18 170.1(16)
C55 C17 C18 C15 -1(3)
N20 C17 C18 C15 -179.7(19)
C5 C15 C18 C17 3(3)
C55 C17 N20 C68 -23(3)
C18 C17 N20 C68 156(2)
C55 C17 N20 C39 144(2)
C18 C17 N20 C39 -37(3)
C33 O10 C25 C50 179(2)
C33 O10 C25 C41 3(3)
N66 S1 N26 C47 -1.2(16)
C49 O16 C28 C58 2(3)
C49 O16 C28 C60 177(2)
C53 C29 C30 C52 -2(4)
C15 C5 C32 C55 1(3)
Si2 C5 C32 C55 -172.1(18)
C52 C19 C34 C53 6(3)
C38 O14 C35 C48 -173.9(19)
C38 O14 C35 C59 -4(3)
C13 C4 C36 C67 3(3)
C13 C4 C36 Si3 169.8(17)
C57 C21 C37 C43 -2(3)
C68 N20 C39 C54 -50(3)
C17 N20 C39 C54 142(2)
C68 N20 C39 C27 126(2)
C17 N20 C39 C27 -42(3)
C60 C27 C39 C54 -2(3)
C60 C27 C39 N20 -178(2)
C50 C25 C41 C51 4(3)
O10 C25 C41 C51 180(2)
C57 C24 C42 C43 1(4)
C21 C37 C43 C42 3(3)
C21 C37 C43 N11 -179.0(17)
C24 C42 C43 C37 -3(4)
C24 C42 C43 N11 179(2)
C52 N11 C43 C37 38(3)
C46 N11 C43 C37 -143(2)
C52 N11 C43 C42 -144(2)
C46 N11 C43 C42 35(3)
C48 C7 C46 C44 0(3)
C48 C7 C46 N11 -176.6(16)
C59 C44 C46 C7 1(3)
C59 C44 C46 N11 177.8(18)
C52 N11 C46 C7 47(3)
C43 N11 C46 C7 -131(2)
C52 N11 C46 C44 -130(2)
C43 N11 C46 C44 52(3)
S1 N26 C47 C67 1(2)
S1 N26 C47 C12 178.2(15)
C13 C12 C47 N26 -173(2)
Si1 C12 C47 N26 5(3)
C13 C12 C47 C67 4(3)
Si1 C12 C47 C67 -177.4(14)
C59 C35 C48 C7 8(3)
O14 C35 C48 C7 177.7(17)
C46 C7 C48 C35 -4(3)
C68 C22 C50 C25 -2(3)
C41 C25 C50 C22 -3(3)
O10 C25 C50 C22 -178.9(19)
C25 C41 C51 C68 -1(4)
C46 N11 C52 C19 -151(2)
C43 N11 C52 C19 27(3)
C46 N11 C52 C30 39(3)
C43 N11 C52 C30 -143(2)
C34 C19 C52 N11 -177(2)
C34 C19 C52 C30 -7(3)
C29 C30 C52 N11 176(2)
C29 C30 C52 C19 5(4)
C30 C29 C53 C34 1(3)
C30 C29 C53 Si4 -177.9(17)
C19 C34 C53 C29 -3(3)
C19 C34 C53 Si4 175.7(16)
N20 C39 C54 C58 -178(2)
C27 C39 C54 C58 6(4)
C5 C32 C55 C17 1(3)
C18 C17 C55 C32 -1(3)
N20 C17 C55 C32 178(2)
C40 O6 C57 C21 4(3)
C40 O6 C57 C24 -180(2)
C37 C21 C57 O6 177.4(19)
C37 C21 C57 C24 0(3)
C42 C24 C57 O6 -177(2)
C42 C24 C57 C21 0(3)
C60 C28 C58 C54 4(4)
O16 C28 C58 C54 178(2)
C39 C54 C58 C28 -7(4)
C48 C35 C59 C44 -7(3)
O14 C35 C59 C44 -176.0(19)
C46 C44 C59 C35 2(3)
C39 C27 C60 C28 -2(3)
C58 C28 C60 C27 1(4)
O16 C28 C60 C27 -174.5(19)
N26 S1 N66 C67 1.2(15)
C4 C36 C67 N66 174.3(19)
Si3 C36 C67 N66 8(3)
C4 C36 C67 C47 -11(3)
Si3 C36 C67 C47 -177.5(14)
S1 N66 C67 C36 174.4(17)
S1 N66 C67 C47 -0.8(19)
N26 C47 C67 C36 -175.3(19)
C12 C47 C67 C36 7(3)
N26 C47 C67 N66 0(2)
C12 C47 C67 N66 -177.4(16)
C41 C51 C68 N20 178(2)
C41 C51 C68 C22 -3(4)
C17 N20 C68 C51 -52(3)
C39 N20 C68 C51 140(3)
C17 N20 C68 C22 129(2)
C39 N20 C68 C22 -39(3)
C50 C22 C68 C51 4(4)
C50 C22 C68 N20 -177(2)
